data_4514963
loop_
_publ_author_name
'Dwari, Soumita'
'Jana, Chandan K.'

_publ_section_title
;
 Regio- and Enantioselective (Het)arylation of \b-Alkenyl Pyrroline to
 \a-Aryl-\b-alkenyl Pyrrolidines.
;
_journal_issue 1
_journal_name_full 'ACS omega'
_journal_page_first 2445
_journal_page_last 2454
_journal_paper_doi 10.1021/acsomega.8b03033
_journal_volume 4
_journal_year 2019
_chemical_formula_moiety 'C30 H34 Cl N O5'
_chemical_formula_sum 'C30 H34 Cl N O5'
_chemical_formula_weight 524.03
_space_group_crystal_system triclinic
_space_group_IT_number 2
_space_group_name_Hall '-P 1'
_space_group_name_H-M_alt 'P -1'
_symmetry_space_group_name_Hall '-P 1'
_symmetry_space_group_name_H-M 'P -1'
_atom_sites_solution_hydrogens geom
_audit_creation_method SHELXL-2014/7
_cell_angle_alpha 75.867(3)
_cell_angle_beta 84.541(4)
_cell_angle_gamma 68.411(3)
_cell_formula_units_Z 2
_cell_length_a 11.2031(17)
_cell_length_b 11.2959(18)
_cell_length_c 12.3335(19)
_cell_measurement_reflns_used 5302
_cell_measurement_temperature 294(2)
_cell_measurement_theta_max 25.241
_cell_measurement_theta_min 1.703
_cell_volume 1407.3(4)
_computing_structure_refinement 'SHELXL-2014/7 (Sheldrick, 2014)'
_diffrn_ambient_temperature 294(2)
_diffrn_measured_fraction_theta_full 0.823
_diffrn_measured_fraction_theta_max 0.858
_diffrn_measurement_device_type 'CCD area detector'
_diffrn_measurement_method 'phi and omega scans'
_diffrn_radiation_type MoK\a
_diffrn_radiation_wavelength 0.71073
_diffrn_reflns_av_R_equivalents 0.0846
_diffrn_reflns_av_unetI/netI 0.0890
_diffrn_reflns_Laue_measured_fraction_full 0.823
_diffrn_reflns_Laue_measured_fraction_max 0.858
_diffrn_reflns_limit_h_max 15
_diffrn_reflns_limit_h_min -15
_diffrn_reflns_limit_k_max 15
_diffrn_reflns_limit_k_min -15
_diffrn_reflns_limit_l_max 16
_diffrn_reflns_limit_l_min -16
_diffrn_reflns_number 35329
_diffrn_reflns_point_group_measured_fraction_full 0.823
_diffrn_reflns_point_group_measured_fraction_max 0.858
_diffrn_reflns_theta_full 25.242
_diffrn_reflns_theta_max 28.741
_diffrn_reflns_theta_min 1.703
_exptl_absorpt_coefficient_mu 0.174
_exptl_absorpt_correction_T_max 0.979
_exptl_absorpt_correction_T_min 0.963
_exptl_absorpt_correction_type multi-scan
_exptl_absorpt_process_details 'Acta Crystallogr., Sect A 1995, 51, 33-38'
_exptl_crystal_colour colorless
_exptl_crystal_density_diffrn 1.237
_exptl_crystal_description block
_exptl_crystal_F_000 556
_exptl_crystal_size_max 0.250
_exptl_crystal_size_mid 0.180
_exptl_crystal_size_min 0.120
_refine_diff_density_max 0.350
_refine_diff_density_min -0.267
_refine_diff_density_rms 0.044
_refine_ls_extinction_method none
_refine_ls_goodness_of_fit_ref 0.902
_refine_ls_hydrogen_treatment constr
_refine_ls_matrix_type full
_refine_ls_number_parameters 339
_refine_ls_number_reflns 6270
_refine_ls_number_restraints 0
_refine_ls_restrained_S_all 0.902
_refine_ls_R_factor_all 0.1340
_refine_ls_R_factor_gt 0.0677
_refine_ls_shift/su_max 0.000
_refine_ls_shift/su_mean 0.000
_refine_ls_structure_factor_coef Fsqd
_refine_ls_weighting_details 'w=1/[\s^2^(Fo^2^)+(0.1116P)^2^] where P=(Fo^2^+2Fc^2^)/3'
_refine_ls_weighting_scheme calc
_refine_ls_wR_factor_gt 0.1762
_refine_ls_wR_factor_ref 0.2075
_reflns_Friedel_coverage 0.000
_reflns_number_gt 2967
_reflns_number_total 6270
_reflns_threshold_expression 'I > 2\s(I)'
_cod_data_source_file ao8b03033_si_002.cif
_cod_data_source_block shelx
_cod_depositor_comments
;
The following automatic conversions were performed:

'_exptl_absorpt_correction_type' value 'Multi-scan' changed to
'multi-scan' according to
/home/data/users/saulius/crontab/automatic-downloads/current/ACS/lib/dictionaries/cif_core.dic
dictionary named 'cif_core.dic' version 2.4.2 from 2011-04-26.

Automatic conversion script
Id: cif_fix_values 4973 2017-02-22 13:04:09Z antanas 
;
_cod_database_code 4514963
_shelx_shelxl_version_number 2014/7
_shelx_space_group_comment
;
The symmetry employed for this shelxl refinement is uniquely defined
by the following loop, which should always be used as a source of
symmetry information in preference to the above space-group names.
They are only intended as comments.
;
_shelx_estimated_absorpt_t_min 0.958
_shelx_estimated_absorpt_t_max 0.979

loop_
_space_group_symop_operation_xyz
'x, y, z'
'-x, -y, -z'

loop_
_atom_site_label
_atom_site_type_symbol
_atom_site_fract_x
_atom_site_fract_y
_atom_site_fract_z
_atom_site_U_iso_or_equiv
_atom_site_adp_type
_atom_site_occupancy
_atom_site_site_symmetry_order
_atom_site_calc_flag
_atom_site_refinement_flags_posn
_atom_site_refinement_flags_adp
Cl01 Cl 0.35584(8) 0.06537(8) 1.29106(6) 0.0703(3) Uani 1 1 d . .
O002 O 0.20897(17) 0.42876(18) 0.35563(14) 0.0500(4) Uani 1 1 d . .
O003 O 0.29217(17) 0.57110(18) 0.39264(14) 0.0490(4) Uani 1 1 d . .
O004 O 0.04397(19) 0.5291(2) 0.6459(2) 0.0661(6) Uani 1 1 d . .
H004 H -0.0347 0.5556 0.6488 0.099 Uiso 1 1 calc R U
N005 N 0.2684(2) 0.4124(2) 0.53008(17) 0.0466(5) Uani 1 1 d . .
C1 C 0.2624(2) 0.7090(2) 0.60738(19) 0.0418(5) Uani 1 1 d . .
C007 C 0.1746(3) 0.8376(2) 0.6063(2) 0.0481(6) Uani 1 1 d . .
C008 C 0.2160(2) 0.6042(2) 0.61807(19) 0.0415(5) Uani 1 1 d . .
C009 C 0.2519(2) 0.4690(2) 0.4210(2) 0.0423(5) Uani 1 1 d . .
C00A C 0.0848(2) 0.6320(3) 0.6320(2) 0.0479(6) Uani 1 1 d . .
C00B C 0.3245(3) 0.3861(3) 0.8206(2) 0.0501(6) Uani 1 1 d . .
H00B H 0.3310 0.4667 0.8173 0.060 Uiso 1 1 calc R U
C00C C 0.3045(2) 0.4672(2) 0.6138(2) 0.0424(5) Uani 1 1 d . .
H00C H 0.3917 0.4675 0.5969 0.051 Uiso 1 1 calc R U
C00D C 0.0429(3) 0.8580(3) 0.6183(2) 0.0573(7) Uani 1 1 d . .
H00D H -0.0156 0.9419 0.6168 0.069 Uiso 1 1 calc R U
C00E C 0.3345(3) 0.3024(3) 0.9332(2) 0.0500(6) Uani 1 1 d . .
C00F C 0.3076(2) 0.3660(2) 0.7226(2) 0.0457(6) Uani 1 1 d . .
C00G C 0.3957(3) 0.6916(3) 0.5974(2) 0.0503(6) Uani 1 1 d . .
H00G H 0.4563 0.6085 0.5995 0.060 Uiso 1 1 calc R U
C00H C 0.2352(3) 0.2966(3) 0.5782(2) 0.0518(6) Uani 1 1 d . .
H00A H 0.2733 0.2304 0.5351 0.062 Uiso 1 1 calc R U
H00E H 0.1429 0.3188 0.5807 0.062 Uiso 1 1 calc R U
C00I C 0.2492(3) 0.6707(3) 0.2883(2) 0.0574(7) Uani 1 1 d . .
C00J C -0.0009(3) 0.7580(3) 0.6319(3) 0.0572(7) Uani 1 1 d . .
H00J H -0.0883 0.7736 0.6412 0.069 Uiso 1 1 calc R U
C00K C 0.2207(3) 0.9418(3) 0.5926(2) 0.0604(7) Uani 1 1 d . .
H00K H 0.1627 1.0259 0.5911 0.072 Uiso 1 1 calc R U
C00L C 0.3053(4) 0.7715(4) 0.2979(3) 0.0810(10) Uani 1 1 d . .
H00F H 0.2763 0.7997 0.3663 0.121 Uiso 1 1 calc R U
H00H H 0.2777 0.8452 0.2357 0.121 Uiso 1 1 calc R U
H00I H 0.3973 0.7333 0.2978 0.121 Uiso 1 1 calc R U
C00M C 0.3467(3) 0.1571(3) 1.1536(2) 0.0541(6) Uani 1 1 d . .
C00N C 0.2906(3) 0.2488(3) 0.6958(2) 0.0614(7) Uani 1 1 d . .
H00L H 0.2323 0.2190 0.7488 0.074 Uiso 1 1 calc R U
H00M H 0.3724 0.1774 0.6983 0.074 Uiso 1 1 calc R U
C00O C 0.3492(3) 0.9205(3) 0.5816(3) 0.0635(8) Uani 1 1 d . .
H00O H 0.3785 0.9895 0.5718 0.076 Uiso 1 1 calc R U
C00P C 0.4352(3) 0.7944(3) 0.5851(3) 0.0617(8) Uani 1 1 d . .
H00P H 0.5226 0.7799 0.5787 0.074 Uiso 1 1 calc R U
C00Q C 0.3310(4) 0.2850(3) 1.1339(3) 0.0734(9) Uani 1 1 d . .
H00Q H 0.3241 0.3247 1.1932 0.088 Uiso 1 1 calc R U
C00R C 0.3254(3) 0.3569(3) 1.0243(3) 0.0692(9) Uani 1 1 d . .
H00R H 0.3151 0.4447 1.0117 0.083 Uiso 1 1 calc R U
C00S C 0.3513(4) 0.1714(3) 0.9574(3) 0.0741(9) Uani 1 1 d . .
H00S H 0.3594 0.1303 0.8989 0.089 Uiso 1 1 calc R U
O2 O 0.8442(3) 0.2237(4) 0.0815(3) 0.1219(11) Uani 1 1 d . .
C00U C 0.3072(5) 0.6132(4) 0.1881(3) 0.0901(12) Uani 1 1 d . .
H00N H 0.3987 0.5730 0.1966 0.135 Uiso 1 1 calc R U
H00T H 0.2874 0.6814 0.1213 0.135 Uiso 1 1 calc R U
H00U H 0.2723 0.5488 0.1831 0.135 Uiso 1 1 calc R U
C00V C 0.3565(4) 0.0987(3) 1.0678(3) 0.0749(9) Uani 1 1 d . .
H00V H 0.3665 0.0108 1.0820 0.090 Uiso 1 1 calc R U
C00W C 0.1037(4) 0.7280(4) 0.2885(4) 0.0950(12) Uani 1 1 d . .
H00W H 0.0704 0.6648 0.2774 0.142 Uiso 1 1 calc R U
H4A H 0.0751 0.8049 0.2292 0.142 Uiso 1 1 calc R U
H2A H 0.0736 0.7505 0.3589 0.142 Uiso 1 1 calc R U
C00X C 0.9770(6) 0.1948(11) 0.0701(5) 0.171(3) Uani 1 1 d . .
H3A H 1.0118 0.1460 0.0126 0.205 Uiso 1 1 calc R U
H1A H 1.0203 0.1439 0.1400 0.205 Uiso 1 1 calc R U
C5 C 0.9926(6) 0.3216(9) 0.0389(8) 0.185(4) Uani 1 1 d . .
H5A H 1.0822 0.3089 0.0297 0.278 Uiso 1 1 calc R U
H5B H 0.9487 0.3708 -0.0301 0.278 Uiso 1 1 calc R U
H5C H 0.9571 0.3687 0.0966 0.278 Uiso 1 1 calc R U
C6 C 0.6675(6) 0.1592(10) 0.1150(6) 0.183(4) Uani 1 1 d . .
H6A H 0.6341 0.1666 0.0439 0.275 Uiso 1 1 calc R U
H6B H 0.6333 0.2426 0.1348 0.275 Uiso 1 1 calc R U
H6C H 0.6431 0.0963 0.1708 0.275 Uiso 1 1 calc R U
O3 O 0.8739(12) 0.0193(10) 0.1214(9) 0.313(6) Uani 1 1 d . .
C4 C 0.7983(8) 0.1196(10) 0.1089(5) 0.142(2) Uani 1 1 d . .

loop_
_atom_site_aniso_label
_atom_site_aniso_U_11
_atom_site_aniso_U_22
_atom_site_aniso_U_33
_atom_site_aniso_U_23
_atom_site_aniso_U_13
_atom_site_aniso_U_12
Cl01 0.0947(6) 0.0648(5) 0.0494(4) 0.0005(3) -0.0079(4) -0.0331(5)
O002 0.0551(10) 0.0536(11) 0.0463(9) -0.0143(8) -0.0036(8) -0.0226(9)
O003 0.0612(11) 0.0472(10) 0.0425(9) -0.0048(8) -0.0039(8) -0.0264(9)
O004 0.0515(11) 0.0563(12) 0.0967(15) -0.0214(11) 0.0056(11) -0.0252(10)
N005 0.0609(13) 0.0396(11) 0.0437(11) -0.0093(9) -0.0022(9) -0.0226(11)
C1 0.0522(14) 0.0384(13) 0.0354(11) -0.0070(10) -0.0054(10) -0.0164(12)
C007 0.0584(15) 0.0374(13) 0.0453(13) -0.0073(11) -0.0103(11) -0.0122(12)
C008 0.0475(13) 0.0375(13) 0.0371(11) -0.0061(10) -0.0067(10) -0.0125(11)
C009 0.0422(12) 0.0388(13) 0.0450(13) -0.0103(11) 0.0032(10) -0.0138(11)
C00A 0.0489(14) 0.0445(14) 0.0514(14) -0.0110(11) -0.0033(11) -0.0173(13)
C00B 0.0605(15) 0.0413(14) 0.0476(14) -0.0072(11) -0.0033(11) -0.0182(13)
C00C 0.0467(13) 0.0372(13) 0.0442(13) -0.0087(10) -0.0020(10) -0.0158(11)
C00D 0.0550(16) 0.0414(15) 0.0659(17) -0.0130(13) -0.0079(13) -0.0037(13)
C00E 0.0553(15) 0.0463(15) 0.0463(14) -0.0064(11) -0.0057(11) -0.0171(13)
C00F 0.0491(13) 0.0377(13) 0.0469(13) -0.0054(10) -0.0027(10) -0.0135(11)
C00G 0.0504(14) 0.0433(14) 0.0585(15) -0.0139(12) -0.0030(12) -0.0160(13)
C00H 0.0695(17) 0.0372(14) 0.0521(15) -0.0092(11) -0.0004(12) -0.0235(14)
C00I 0.0722(18) 0.0507(16) 0.0479(15) 0.0027(12) -0.0103(13) -0.0267(16)
C00J 0.0434(14) 0.0577(18) 0.0654(17) -0.0166(14) -0.0026(12) -0.0100(14)
C00K 0.077(2) 0.0361(14) 0.0644(18) -0.0082(13) -0.0136(14) -0.0153(14)
C00L 0.120(3) 0.066(2) 0.066(2) 0.0030(16) -0.0067(19) -0.054(2)
C00M 0.0618(16) 0.0518(16) 0.0454(14) -0.0053(12) -0.0054(12) -0.0191(14)
C00N 0.090(2) 0.0392(15) 0.0533(16) -0.0036(12) -0.0075(14) -0.0244(16)
C00O 0.080(2) 0.0473(17) 0.0701(19) -0.0090(14) -0.0100(15) -0.0316(17)
C00P 0.0620(17) 0.0584(19) 0.0746(19) -0.0210(15) 0.0011(14) -0.0294(17)
C00Q 0.115(3) 0.064(2) 0.0469(16) -0.0124(14) -0.0078(16) -0.037(2)
C00R 0.107(3) 0.0508(18) 0.0542(17) -0.0086(14) -0.0107(16) -0.0325(19)
C00S 0.121(3) 0.0478(17) 0.0484(16) -0.0119(13) -0.0104(17) -0.0212(19)
O2 0.098(2) 0.152(3) 0.099(2) -0.006(2) -0.0146(17) -0.037(2)
C00U 0.142(4) 0.088(3) 0.0469(17) -0.0074(17) 0.0042(19) -0.054(3)
C00V 0.123(3) 0.0436(17) 0.0543(17) -0.0034(14) -0.0130(17) -0.028(2)
C00W 0.083(3) 0.064(2) 0.118(3) 0.013(2) -0.025(2) -0.019(2)
C00X 0.121(5) 0.310(11) 0.102(4) -0.051(5) 0.013(3) -0.101(6)
C5 0.091(4) 0.224(9) 0.241(10) -0.020(7) -0.016(4) -0.073(5)
C6 0.138(5) 0.295(11) 0.138(5) -0.003(6) -0.010(4) -0.128(7)
O3 0.367(12) 0.201(8) 0.289(11) -0.109(8) 0.026(8) 0.019(8)
C4 0.156(6) 0.200(8) 0.086(3) -0.035(4) 0.015(4) -0.082(7)

loop_
_atom_type_symbol
_atom_type_description
_atom_type_scat_dispersion_real
_atom_type_scat_dispersion_imag
_atom_type_scat_source
C C 0.0033 0.0016 'International Tables Vol C Tables 4.2.6.8 and 6.1.1.4'
H H 0.0000 0.0000 'International Tables Vol C Tables 4.2.6.8 and 6.1.1.4'
Cl Cl 0.1484 0.1585 'International Tables Vol C Tables 4.2.6.8 and 6.1.1.4'
N N 0.0061 0.0033 'International Tables Vol C Tables 4.2.6.8 and 6.1.1.4'
O O 0.0106 0.0060 'International Tables Vol C Tables 4.2.6.8 and 6.1.1.4'

loop_
_geom_angle_atom_site_label_1
_geom_angle_atom_site_label_2
_geom_angle_atom_site_label_3
_geom_angle
C009 O003 C00I 120.82(17)
C00A O004 H004 109.5
C009 N005 C00H 120.95(18)
C009 N005 C00C 124.62(19)
C00H N005 C00C 114.01(19)
C007 C1 C00G 116.8(2)
C007 C1 C008 120.1(2)
C00G C1 C008 123.1(2)
C00D C007 C00K 121.7(3)
C00D C007 C1 118.4(2)
C00K C007 C1 119.9(2)
C00A C008 C1 117.8(2)
C00A C008 C00C 120.0(2)
C1 C008 C00C 122.2(2)
O002 C009 N005 123.2(2)
O002 C009 O003 125.0(2)
N005 C009 O003 111.77(18)
O004 C00A C008 116.4(2)
O004 C00A C00J 121.7(2)
C008 C00A C00J 121.9(2)
C00F C00B C00E 130.6(2)
C00F C00B H00B 114.7
C00E C00B H00B 114.7
N005 C00C C008 114.26(19)
N005 C00C C00F 102.75(17)
C008 C00C C00F 113.7(2)
N005 C00C H00C 108.6
C008 C00C H00C 108.6
C00F C00C H00C 108.6
C00J C00D C007 121.5(3)
C00J C00D H00D 119.2
C007 C00D H00D 119.2
C00S C00E C00R 116.1(3)
C00S C00E C00B 125.2(2)
C00R C00E C00B 118.7(2)
C00B C00F C00N 129.5(2)
C00B C00F C00C 121.4(2)
C00N C00F C00C 109.0(2)
C00P C00G C1 121.0(3)
C00P C00G H00G 119.5
C1 C00G H00G 119.5
N005 C00H C00N 104.41(19)
N005 C00H H00A 110.9
C00N C00H H00A 110.9
N005 C00H H00E 110.9
C00N C00H H00E 110.9
H00A C00H H00E 108.9
O003 C00I C00W 108.8(2)
O003 C00I C00U 110.3(3)
C00W C00I C00U 114.2(3)
O003 C00I C00L 102.3(2)
C00W C00I C00L 110.8(3)
C00U C00I C00L 109.9(3)
C00D C00J C00A 120.2(2)
C00D C00J H00J 119.9
C00A C00J H00J 119.9
C00O C00K C007 121.1(3)
C00O C00K H00K 119.5
C007 C00K H00K 119.5
C00I C00L H00F 109.5
C00I C00L H00H 109.5
H00F C00L H00H 109.5
C00I C00L H00I 109.5
H00F C00L H00I 109.5
H00H C00L H00I 109.5
C00Q C00M C00V 120.7(3)
C00Q C00M Cl01 119.9(2)
C00V C00M Cl01 119.5(2)
C00F C00N C00H 105.5(2)
C00F C00N H00L 110.6
C00H C00N H00L 110.6
C00F C00N H00M 110.6
C00H C00N H00M 110.6
H00L C00N H00M 108.8
C00K C00O C00P 119.1(3)
C00K C00O H00O 120.5
C00P C00O H00O 120.5
C00G C00P C00O 122.1(3)
C00G C00P H00P 119.0
C00O C00P H00P 119.0
C00M C00Q C00R 119.5(3)
C00M C00Q H00Q 120.3
C00R C00Q H00Q 120.3
C00E C00R C00Q 122.4(3)
C00E C00R H00R 118.8
C00Q C00R H00R 118.8
C00E C00S C00V 121.8(3)
C00E C00S H00S 119.1
C00V C00S H00S 119.1
C00X O2 C4 118.6(7)
C00I C00U H00N 109.5
C00I C00U H00T 109.5
H00N C00U H00T 109.5
C00I C00U H00U 109.5
H00N C00U H00U 109.5
H00T C00U H00U 109.5
C00M C00V C00S 119.6(3)
C00M C00V H00V 120.2
C00S C00V H00V 120.2
C00I C00W H00W 109.5
C00I C00W H4A 109.5
H00W C00W H4A 109.5
C00I C00W H2A 109.5
H00W C00W H2A 109.5
H4A C00W H2A 109.5
O2 C00X C5 105.2(8)
O2 C00X H3A 110.7
C5 C00X H3A 110.7
O2 C00X H1A 110.7
C5 C00X H1A 110.7
H3A C00X H1A 108.8
C00X C5 H5A 109.5
C00X C5 H5B 109.5
H5A C5 H5B 109.5
C00X C5 H5C 109.5
H5A C5 H5C 109.5
H5B C5 H5C 109.5
C4 C6 H6A 109.5
C4 C6 H6B 109.5
H6A C6 H6B 109.5
C4 C6 H6C 109.5
H6A C6 H6C 109.5
H6B C6 H6C 109.5
O3 C4 C6 131.0(11)
O3 C4 O2 115.5(10)
C6 C4 O2 113.5(8)

loop_
_geom_bond_atom_site_label_1
_geom_bond_atom_site_label_2
_geom_bond_distance
Cl01 C00M 1.748(3)
O002 C009 1.226(3)
O003 C009 1.345(3)
O003 C00I 1.471(3)
O004 C00A 1.367(3)
O004 H004 0.8200
N005 C009 1.340(3)
N005 C00H 1.462(3)
N005 C00C 1.480(3)
C1 C007 1.421(4)
C1 C00G 1.430(4)
C1 C008 1.433(3)
C007 C00D 1.406(4)
C007 C00K 1.419(4)
C008 C00A 1.388(3)
C008 C00C 1.511(3)
C00A C00J 1.393(4)
C00B C00F 1.325(3)
C00B C00E 1.465(4)
C00B H00B 0.9300
C00C C00F 1.529(3)
C00C H00C 0.9800
C00D C00J 1.358(4)
C00D H00D 0.9300
C00E C00S 1.380(4)
C00E C00R 1.386(4)
C00F C00N 1.520(3)
C00G C00P 1.359(4)
C00G H00G 0.9300
C00H C00N 1.523(4)
C00H H00A 0.9700
C00H H00E 0.9700
C00I C00W 1.516(5)
C00I C00U 1.516(5)
C00I C00L 1.521(4)
C00J H00J 0.9300
C00K C00O 1.368(4)
C00K H00K 0.9300
C00L H00F 0.9600
C00L H00H 0.9600
C00L H00I 0.9600
C00M C00Q 1.352(5)
C00M C00V 1.354(4)
C00N H00L 0.9700
C00N H00M 0.9700
C00O C00P 1.388(4)
C00O H00O 0.9300
C00P H00P 0.9300
C00Q C00R 1.390(4)
C00Q H00Q 0.9300
C00R H00R 0.9300
C00S C00V 1.403(4)
C00S H00S 0.9300
O2 C00X 1.402(7)
O2 C4 1.406(8)
C00U H00N 0.9600
C00U H00T 0.9600
C00U H00U 0.9600
C00V H00V 0.9300
C00W H00W 0.9600
C00W H4A 0.9600
C00W H2A 0.9600
C00X C5 1.460(12)
C00X H3A 0.9700
C00X H1A 0.9700
C5 H5A 0.9600
C5 H5B 0.9600
C5 H5C 0.9600
C6 C4 1.367(9)
C6 H6A 0.9600
C6 H6B 0.9600
C6 H6C 0.9600
O3 C4 1.122(11)
